data_1501941
loop_
_publ_author_name
'Hackeloer, Kristina'
'Schnakenburg, Gregor'
'Waldvogel, Siegfried R.'

_publ_section_title
;
 Novel domino oxidative coupling: C-C bond formation sequence to highly
 functionalized dibenzo[a,c]cycloheptenes.
;
_journal_issue 5
_journal_name_full 'Organic letters'
_journal_page_first 916
_journal_page_last 919
_journal_paper_doi 10.1021/ol102969k
_journal_volume 13
_journal_year 2011
_chemical_formula_moiety 'C31 H32 O8'
_chemical_formula_sum 'C31 H32 O8'
_chemical_formula_weight 532.57
_chemical_name_systematic
; 
 ? 
;
_space_group_IT_number 2
_symmetry_cell_setting triclinic
_symmetry_space_group_name_Hall '-P 1'
_symmetry_space_group_name_H-M 'P -1'
_atom_sites_solution_hydrogens geom
_atom_sites_solution_primary direct
_atom_sites_solution_secondary difmap
_audit_creation_method SHELXL-97
_cell_angle_alpha 100.468(3)
_cell_angle_beta 109.907(3)
_cell_angle_gamma 106.463(4)
_cell_formula_units_Z 2
_cell_length_a 11.3375(8)
_cell_length_b 11.6675(7)
_cell_length_c 11.8998(8)
_cell_measurement_reflns_used 4869
_cell_measurement_temperature 123(2)
_cell_measurement_theta_max 29.13
_cell_measurement_theta_min 1.00
_cell_volume 1350.14(17)
_computing_cell_refinement 'HKL Scalepack (Otwinowski & Minor 1997)'
_computing_data_collection 'HKL Denzo and Scalepack (Otwinowski & Minor 1997)'
_computing_data_reduction 'HKL Denzo and Scalepack (Otwinowski & Minor 1997)'
_computing_molecular_graphics 'DIAMOND (Brandenburg, 1999)'
_computing_publication_material 'SHELXL97 (Sheldrick, 1997)'
_computing_structure_refinement 'SHELXL-97 (Sheldrick, 1997)'
_computing_structure_solution 'SHELXS-97 (Sheldrick, 1990)'
_diffrn_ambient_temperature 123(2)
_diffrn_detector_area_resol_mean 8
_diffrn_measured_fraction_theta_full 0.973
_diffrn_measured_fraction_theta_max 0.973
_diffrn_measurement_device_type 'Nonius KappaCCD'
_diffrn_measurement_method 'fine slicing \f and \w scans'
_diffrn_radiation_monochromator graphite
_diffrn_radiation_source 'fine-focus sealed tube'
_diffrn_radiation_type MoK\a
_diffrn_radiation_wavelength 0.71073
_diffrn_reflns_av_R_equivalents 0.0674
_diffrn_reflns_av_sigmaI/netI 0.0780
_diffrn_reflns_limit_h_max 14
_diffrn_reflns_limit_h_min -14
_diffrn_reflns_limit_k_max 15
_diffrn_reflns_limit_k_min -14
_diffrn_reflns_limit_l_max 13
_diffrn_reflns_limit_l_min -15
_diffrn_reflns_number 16883
_diffrn_reflns_theta_full 28.00
_diffrn_reflns_theta_max 28.00
_diffrn_reflns_theta_min 2.76
_exptl_absorpt_coefficient_mu 0.094
_exptl_absorpt_correction_T_max 0.9814
_exptl_absorpt_correction_T_min 0.9456
_exptl_absorpt_correction_type none
_exptl_crystal_colour colourless
_exptl_crystal_density_diffrn 1.310
_exptl_crystal_density_method 'not measured'
_exptl_crystal_description prism
_exptl_crystal_F_000 564
_exptl_crystal_size_max 0.60
_exptl_crystal_size_mid 0.20
_exptl_crystal_size_min 0.20
_refine_diff_density_max 0.256
_refine_diff_density_min -0.242
_refine_diff_density_rms 0.049
_refine_ls_extinction_coef 0.0050(15)
_refine_ls_extinction_expression Fc^*^=kFc[1+0.001xFc^2^\l^3^/sin(2\q)]^-1/4^
_refine_ls_extinction_method SHELXL
_refine_ls_goodness_of_fit_ref 0.928
_refine_ls_hydrogen_treatment constr
_refine_ls_matrix_type full
_refine_ls_number_parameters 359
_refine_ls_number_reflns 6341
_refine_ls_number_restraints 0
_refine_ls_restrained_S_all 0.928
_refine_ls_R_factor_all 0.0862
_refine_ls_R_factor_gt 0.0457
_refine_ls_shift/su_max 0.000
_refine_ls_shift/su_mean 0.000
_refine_ls_structure_factor_coef Fsqd
_refine_ls_weighting_details 'calc w=1/[\s^2^(Fo^2^)+(0.0576P)^2^+0.0000P] where P=(Fo^2^+2Fc^2^)/3'
_refine_ls_weighting_scheme calc
_refine_ls_wR_factor_gt 0.1049
_refine_ls_wR_factor_ref 0.1175
_reflns_number_gt 3849
_reflns_number_total 6341
_reflns_threshold_expression >2sigma(I)
_cod_data_source_file ol102969k_si_002.cif
_cod_data_source_block Greg1288
_cod_depositor_comments
;
The following automatic conversions were performed:

'_symmetry_cell_setting' value 'Triclinic' changed to 'triclinic'
according to /home/saulius/struct/CIF-dictionaries/cif_core.dic
dictionary named 'cif_core.dic' version 2.4.1 from 2010-06-29.

Automatic conversion script
Id: cif_fix_values 1715 2011-07-08 13:25:40Z adriana 
;
_cod_database_code 1501941

loop_
_symmetry_equiv_pos_as_xyz
'x, y, z'
'-x, -y, -z'

loop_
_atom_site_label
_atom_site_type_symbol
_atom_site_fract_x
_atom_site_fract_y
_atom_site_fract_z
_atom_site_U_iso_or_equiv
_atom_site_adp_type
_atom_site_occupancy
_atom_site_symmetry_multiplicity
_atom_site_calc_flag
_atom_site_refinement_flags
C1 C 0.10599(15) -0.01061(14) -0.18223(14) 0.0264(4) Uani 1 1 d .
C2 C 0.13352(15) 0.10634(14) -0.22252(14) 0.0255(4) Uani 1 1 d .
H2A H 0.1078 0.0788 -0.3150 0.031 Uiso 1 1 calc R
C3 C 0.04303(14) 0.17345(13) -0.20061(14) 0.0231(3) Uani 1 1 d .
C4 C 0.05306(14) 0.22094(13) -0.07983(14) 0.0225(3) Uani 1 1 d .
C5 C 0.15135(14) 0.21244(13) 0.03581(13) 0.0227(3) Uani 1 1 d .
C6 C 0.17506(14) 0.10161(14) 0.04408(14) 0.0242(3) Uani 1 1 d .
C7 C 0.12633(14) -0.00907(14) -0.06385(14) 0.0255(4) Uani 1 1 d .
H7A H 0.1070 -0.0881 -0.0488 0.031 Uiso 1 1 calc R
C8 C 0.04605(16) -0.13122(15) -0.28559(16) 0.0312(4) Uani 1 1 d .
C9 C -0.01268(19) -0.35069(14) -0.34464(16) 0.0400(4) Uani 1 1 d .
H9A H 0.0141 -0.3455 -0.4151 0.048 Uiso 1 1 calc R
H9B H -0.1118 -0.3735 -0.3771 0.048 Uiso 1 1 calc R
C10 C 0.02548(19) -0.44708(16) -0.29087(19) 0.0501(5) Uani 1 1 d .
H10A H -0.0033 -0.4530 -0.2226 0.075 Uiso 1 1 calc R
H10B H 0.1238 -0.4231 -0.2581 0.075 Uiso 1 1 calc R
H10C H -0.0189 -0.5287 -0.3565 0.075 Uiso 1 1 calc R
C11 C 0.28544(15) 0.19335(14) -0.15762(14) 0.0253(3) Uani 1 1 d .
H11A H 0.3115 0.2254 -0.0654 0.030 Uiso 1 1 calc R
C12 C 0.37000(16) 0.11884(15) -0.17781(16) 0.0331(4) Uani 1 1 d .
C13 C 0.57025(19) 0.08292(18) -0.0861(2) 0.0528(5) Uani 1 1 d .
H13C H 0.6451 0.1044 -0.0042 0.079 Uiso 1 1 calc R
H13B H 0.6064 0.1084 -0.1455 0.079 Uiso 1 1 calc R
H13A H 0.5192 -0.0080 -0.1175 0.079 Uiso 1 1 calc R
C14 C 0.31286(15) 0.30539(14) -0.20694(14) 0.0272(4) Uani 1 1 d .
C15 C 0.29640(18) 0.29033(19) -0.33051(16) 0.0406(4) Uani 1 1 d .
H15A H 0.2674 0.2087 -0.3865 0.049 Uiso 1 1 calc R
C16 C 0.32217(19) 0.3940(2) -0.37198(18) 0.0512(5) Uani 1 1 d .
H16A H 0.3114 0.3831 -0.4564 0.061 Uiso 1 1 calc R
C17 C 0.36333(18) 0.5131(2) -0.2924(2) 0.0470(5) Uani 1 1 d .
H17A H 0.3809 0.5839 -0.3218 0.056 Uiso 1 1 calc R
C18 C 0.37883(18) 0.52904(17) -0.17010(18) 0.0415(5) Uani 1 1 d .
H18A H 0.4070 0.6108 -0.1147 0.050 Uiso 1 1 calc R
C19 C 0.35311(16) 0.42503(15) -0.12807(15) 0.0316(4) Uani 1 1 d .
H19A H 0.3634 0.4363 -0.0437 0.038 Uiso 1 1 calc R
C20 C -0.05398(15) 0.18404(13) -0.30373(14) 0.0241(3) Uani 1 1 d .
H20A H -0.0590 0.1527 -0.3854 0.029 Uiso 1 1 calc R
C21 C -0.14305(15) 0.23946(13) -0.28921(14) 0.0243(3) Uani 1 1 d .
C22 C -0.13434(15) 0.28656(13) -0.16819(14) 0.0244(3) Uani 1 1 d .
C23 C -0.03717(14) 0.27868(13) -0.06595(14) 0.0225(3) Uani 1 1 d .
H23A H -0.0306 0.3128 0.0158 0.027 Uiso 1 1 calc R
C24 C -0.25461(18) 0.20613(17) -0.50923(14) 0.0371(4) Uani 1 1 d .
H24A H -0.2757 0.1154 -0.5312 0.056 Uiso 1 1 calc R
H24B H -0.1690 0.2484 -0.5136 0.056 Uiso 1 1 calc R
H24C H -0.3271 0.2232 -0.5684 0.056 Uiso 1 1 calc R
C25 C -0.22344(18) 0.38861(16) -0.04280(15) 0.0338(4) Uani 1 1 d .
H25A H -0.1379 0.4603 0.0068 0.051 Uiso 1 1 calc R
H25B H -0.2294 0.3246 0.0004 0.051 Uiso 1 1 calc R
H25C H -0.2991 0.4166 -0.0526 0.051 Uiso 1 1 calc R
C26 C 0.21547(14) 0.31696(13) 0.14472(13) 0.0229(3) Uani 1 1 d .
H26A H 0.2007 0.3924 0.1398 0.028 Uiso 1 1 calc R
C27 C 0.29932(15) 0.31344(13) 0.25866(14) 0.0233(3) Uani 1 1 d .
C28 C 0.31266(14) 0.19863(14) 0.26897(14) 0.0246(3) Uani 1 1 d .
C29 C 0.25060(14) 0.09594(14) 0.16335(14) 0.0256(4) Uani 1 1 d .
H29A H 0.2588 0.0185 0.1708 0.031 Uiso 1 1 calc R
C30 C 0.36333(17) 0.53173(13) 0.35937(15) 0.0305(4) Uani 1 1 d .
H30A H 0.2702 0.5271 0.3374 0.046 Uiso 1 1 calc R
H30B H 0.3925 0.5544 0.2951 0.046 Uiso 1 1 calc R
H30C H 0.4229 0.5955 0.4411 0.046 Uiso 1 1 calc R
C31 C 0.3870(2) 0.08613(15) 0.40936(17) 0.0448(5) Uani 1 1 d .
H31A H 0.4261 0.0449 0.3606 0.067 Uiso 1 1 calc R
H31B H 0.2927 0.0321 0.3839 0.067 Uiso 1 1 calc R
H31C H 0.4385 0.1011 0.4990 0.067 Uiso 1 1 calc R
O1 O 0.05645(11) -0.23038(9) -0.24578(10) 0.0341(3) Uani 1 1 d .
O2 O -0.00834(14) -0.14040(11) -0.39523(11) 0.0480(3) Uani 1 1 d .
O3 O 0.48175(11) 0.14782(10) -0.07305(11) 0.0385(3) Uani 1 1 d .
O4 O 0.34361(13) 0.04310(13) -0.27405(13) 0.0611(4) Uani 1 1 d .
O5 O -0.24301(11) 0.25199(10) -0.38445(9) 0.0311(3) Uani 1 1 d .
O6 O -0.22919(11) 0.33671(10) -0.16320(10) 0.0322(3) Uani 1 1 d .
O7 O 0.36963(11) 0.41187(9) 0.36598(9) 0.0267(3) Uani 1 1 d .
O8 O 0.39225(11) 0.20288(9) 0.38693(9) 0.0315(3) Uani 1 1 d .

loop_
_atom_site_aniso_label
_atom_site_aniso_U_11
_atom_site_aniso_U_22
_atom_site_aniso_U_33
_atom_site_aniso_U_23
_atom_site_aniso_U_13
_atom_site_aniso_U_12
C1 0.0203(8) 0.0235(8) 0.0289(9) -0.0012(7) 0.0081(7) 0.0074(7)
C2 0.0234(8) 0.0258(8) 0.0226(8) -0.0006(7) 0.0092(7) 0.0082(7)
C3 0.0203(8) 0.0191(7) 0.0240(8) 0.0010(6) 0.0086(6) 0.0034(6)
C4 0.0223(8) 0.0178(7) 0.0249(8) 0.0032(6) 0.0101(6) 0.0057(6)
C5 0.0209(8) 0.0245(8) 0.0227(8) 0.0049(7) 0.0110(6) 0.0077(7)
C6 0.0202(8) 0.0228(8) 0.0271(8) 0.0025(7) 0.0106(7) 0.0068(7)
C7 0.0204(8) 0.0201(8) 0.0313(9) 0.0022(7) 0.0087(7) 0.0071(7)
C8 0.0283(9) 0.0274(9) 0.0327(10) 0.0014(7) 0.0132(8) 0.0075(7)
C9 0.0469(11) 0.0209(8) 0.0372(10) -0.0067(7) 0.0195(9) -0.0008(8)
C10 0.0459(12) 0.0279(9) 0.0585(13) -0.0058(9) 0.0126(10) 0.0115(9)
C11 0.0236(8) 0.0250(8) 0.0240(8) 0.0002(7) 0.0098(7) 0.0092(7)
C12 0.0274(9) 0.0263(9) 0.0401(10) -0.0004(8) 0.0150(8) 0.0076(7)
C13 0.0411(11) 0.0450(11) 0.0839(16) 0.0188(11) 0.0299(11) 0.0280(10)
C14 0.0206(8) 0.0329(9) 0.0253(8) 0.0051(7) 0.0101(7) 0.0076(7)
C15 0.0343(10) 0.0528(11) 0.0298(10) 0.0080(9) 0.0147(8) 0.0105(9)
C16 0.0418(11) 0.0805(16) 0.0374(11) 0.0299(12) 0.0205(9) 0.0193(11)
C17 0.0378(11) 0.0582(13) 0.0605(13) 0.0362(12) 0.0267(10) 0.0211(10)
C18 0.0394(10) 0.0384(10) 0.0534(12) 0.0199(9) 0.0224(9) 0.0163(9)
C19 0.0319(9) 0.0340(9) 0.0308(9) 0.0088(8) 0.0155(8) 0.0123(8)
C20 0.0263(8) 0.0213(8) 0.0210(8) 0.0020(6) 0.0109(7) 0.0051(7)
C21 0.0253(8) 0.0208(8) 0.0235(8) 0.0064(6) 0.0075(7) 0.0074(7)
C22 0.0248(8) 0.0216(8) 0.0290(9) 0.0065(7) 0.0126(7) 0.0106(7)
C23 0.0251(8) 0.0199(7) 0.0208(8) 0.0029(6) 0.0110(6) 0.0062(7)
C24 0.0403(10) 0.0424(10) 0.0213(9) 0.0043(8) 0.0067(7) 0.0163(9)
C25 0.0399(10) 0.0355(9) 0.0329(9) 0.0083(8) 0.0191(8) 0.0205(8)
C26 0.0231(8) 0.0206(7) 0.0258(8) 0.0056(7) 0.0110(7) 0.0091(7)
C27 0.0244(8) 0.0219(8) 0.0223(8) 0.0029(6) 0.0114(7) 0.0070(7)
C28 0.0209(8) 0.0249(8) 0.0250(8) 0.0063(7) 0.0068(7) 0.0084(7)
C29 0.0236(8) 0.0223(8) 0.0315(9) 0.0066(7) 0.0113(7) 0.0106(7)
C30 0.0364(9) 0.0194(8) 0.0276(9) 0.0030(7) 0.0061(7) 0.0108(7)
C31 0.0528(12) 0.0277(9) 0.0371(10) 0.0129(8) 0.0010(9) 0.0110(9)
O1 0.0353(7) 0.0211(6) 0.0339(7) -0.0048(5) 0.0111(5) 0.0059(5)
O2 0.0601(9) 0.0334(7) 0.0294(7) -0.0014(6) 0.0094(6) 0.0061(6)
O3 0.0281(6) 0.0369(7) 0.0502(8) 0.0083(6) 0.0138(6) 0.0180(6)
O4 0.0473(8) 0.0603(9) 0.0576(9) -0.0207(7) 0.0171(7) 0.0246(7)
O5 0.0346(6) 0.0352(6) 0.0218(6) 0.0059(5) 0.0072(5) 0.0182(5)
O6 0.0381(7) 0.0393(6) 0.0278(6) 0.0102(5) 0.0150(5) 0.0249(6)
O7 0.0331(6) 0.0200(5) 0.0211(6) 0.0031(4) 0.0066(5) 0.0095(5)
O8 0.0364(7) 0.0244(6) 0.0262(6) 0.0079(5) 0.0041(5) 0.0116(5)

loop_
_atom_type_symbol
_atom_type_description
_atom_type_scat_dispersion_real
_atom_type_scat_dispersion_imag
_atom_type_scat_source
C C 0.0033 0.0016 'International Tables Vol C Tables 4.2.6.8 and 6.1.1.4'
H H 0.0000 0.0000 'International Tables Vol C Tables 4.2.6.8 and 6.1.1.4'
O O 0.0106 0.0060 'International Tables Vol C Tables 4.2.6.8 and 6.1.1.4'

loop_
_geom_angle_atom_site_label_1
_geom_angle_atom_site_label_2
_geom_angle_atom_site_label_3
_geom_angle
C7 C1 C8 121.09(14)
C7 C1 C2 123.76(13)
C8 C1 C2 115.06(13)
C1 C2 C3 109.34(12)
C1 C2 C11 112.33(11)
C3 C2 C11 112.45(11)
C1 C2 H2A 107.5
C3 C2 H2A 107.5
C11 C2 H2A 107.5
C20 C3 C4 120.05(13)
C20 C3 C2 118.95(13)
C4 C3 C2 120.97(13)
C3 C4 C23 118.31(13)
C3 C4 C5 124.17(12)
C23 C4 C5 117.50(13)
C26 C5 C6 118.40(13)
C26 C5 C4 118.37(12)
C6 C5 C4 123.03(13)
C5 C6 C29 118.60(13)
C5 C6 C7 123.99(13)
C29 C6 C7 117.41(13)
C1 C7 C6 126.69(14)
C1 C7 H7A 116.7
C6 C7 H7A 116.7
O2 C8 O1 122.69(14)
O2 C8 C1 123.45(15)
O1 C8 C1 113.86(14)
O1 C9 C10 108.21(14)
O1 C9 H9A 110.1
C10 C9 H9A 110.1
O1 C9 H9B 110.1
C10 C9 H9B 110.1
H9A C9 H9B 108.4
C9 C10 H10A 109.5
C9 C10 H10B 109.5
H10A C10 H10B 109.5
C9 C10 H10C 109.5
H10A C10 H10C 109.5
H10B C10 H10C 109.5
C12 C11 C14 110.17(13)
C12 C11 C2 109.58(12)
C14 C11 C2 111.54(11)
C12 C11 H11A 108.5
C14 C11 H11A 108.5
C2 C11 H11A 108.5
O4 C12 O3 122.72(15)
O4 C12 C11 125.60(15)
O3 C12 C11 111.68(13)
O3 C13 H13C 109.5
O3 C13 H13B 109.5
H13C C13 H13B 109.5
O3 C13 H13A 109.5
H13C C13 H13A 109.5
H13B C13 H13A 109.5
C19 C14 C15 118.75(16)
C19 C14 C11 119.64(14)
C15 C14 C11 121.59(14)
C16 C15 C14 120.02(17)
C16 C15 H15A 120.0
C14 C15 H15A 120.0
C17 C16 C15 120.85(17)
C17 C16 H16A 119.6
C15 C16 H16A 119.6
C18 C17 C16 119.62(18)
C18 C17 H17A 120.2
C16 C17 H17A 120.2
C17 C18 C19 119.69(17)
C17 C18 H18A 120.2
C19 C18 H18A 120.2
C14 C19 C18 121.07(16)
C14 C19 H19A 119.5
C18 C19 H19A 119.5
C21 C20 C3 121.16(14)
C21 C20 H20A 119.4
C3 C20 H20A 119.4
O5 C21 C20 125.47(13)
O5 C21 C22 115.38(12)
C20 C21 C22 119.15(13)
C23 C22 O6 124.95(13)
C23 C22 C21 119.95(13)
O6 C22 C21 115.09(12)
C22 C23 C4 121.36(14)
C22 C23 H23A 119.3
C4 C23 H23A 119.3
O5 C24 H24A 109.5
O5 C24 H24B 109.5
H24A C24 H24B 109.5
O5 C24 H24C 109.5
H24A C24 H24C 109.5
H24B C24 H24C 109.5
O6 C25 H25A 109.5
O6 C25 H25B 109.5
H25A C25 H25B 109.5
O6 C25 H25C 109.5
H25A C25 H25C 109.5
H25B C25 H25C 109.5
C27 C26 C5 122.10(13)
C27 C26 H26A 118.9
C5 C26 H26A 118.9
O7 C27 C26 125.46(12)
O7 C27 C28 115.40(12)
C26 C27 C28 119.11(13)
O8 C28 C29 125.95(13)
O8 C28 C27 114.88(12)
C29 C28 C27 119.14(13)
C28 C29 C6 122.11(13)
C28 C29 H29A 118.9
C6 C29 H29A 118.9
O7 C30 H30A 109.5
O7 C30 H30B 109.5
H30A C30 H30B 109.5
O7 C30 H30C 109.5
H30A C30 H30C 109.5
H30B C30 H30C 109.5
O8 C31 H31A 109.5
O8 C31 H31B 109.5
H31A C31 H31B 109.5
O8 C31 H31C 109.5
H31A C31 H31C 109.5
H31B C31 H31C 109.5
C8 O1 C9 114.45(12)
C12 O3 C13 114.92(13)
C21 O5 C24 117.15(12)
C22 O6 C25 117.66(11)
C27 O7 C30 117.54(11)
C28 O8 C31 117.30(12)

loop_
_geom_bond_atom_site_label_1
_geom_bond_atom_site_label_2
_geom_bond_distance
C1 C7 1.344(2)
C1 C8 1.488(2)
C1 C2 1.512(2)
C2 C3 1.5156(19)
C2 C11 1.553(2)
C2 H2A 1.0000
C3 C20 1.394(2)
C3 C4 1.396(2)
C4 C23 1.4117(19)
C4 C5 1.488(2)
C5 C26 1.406(2)
C5 C6 1.407(2)
C6 C29 1.411(2)
C6 C7 1.460(2)
C7 H7A 0.9500
C8 O2 1.2074(19)
C8 O1 1.3474(19)
C9 O1 1.4550(18)
C9 C10 1.487(2)
C9 H9A 0.9900
C9 H9B 0.9900
C10 H10A 0.9800
C10 H10B 0.9800
C10 H10C 0.9800
C11 C12 1.512(2)
C11 C14 1.524(2)
C11 H11A 1.0000
C12 O4 1.196(2)
C12 O3 1.3424(19)
C13 O3 1.4485(18)
C13 H13C 0.9800
C13 H13B 0.9800
C13 H13A 0.9800
C14 C19 1.382(2)
C14 C15 1.389(2)
C15 C16 1.381(3)
C15 H15A 0.9500
C16 C17 1.378(3)
C16 H16A 0.9500
C17 C18 1.376(3)
C17 H17A 0.9500
C18 C19 1.388(2)
C18 H18A 0.9500
C19 H19A 0.9500
C20 C21 1.384(2)
C20 H20A 0.9500
C21 O5 1.3674(17)
C21 C22 1.404(2)
C22 C23 1.374(2)
C22 O6 1.3748(17)
C23 H23A 0.9500
C24 O5 1.4307(19)
C24 H24A 0.9800
C24 H24B 0.9800
C24 H24C 0.9800
C25 O6 1.4221(19)
C25 H25A 0.9800
C25 H25B 0.9800
C25 H25C 0.9800
C26 C27 1.381(2)
C26 H26A 0.9500
C27 O7 1.3565(17)
C27 C28 1.412(2)
C28 O8 1.3689(17)
C28 C29 1.372(2)
C29 H29A 0.9500
C30 O7 1.4353(16)
C30 H30A 0.9800
C30 H30B 0.9800
C30 H30C 0.9800
C31 O8 1.4238(18)
C31 H31A 0.9800
C31 H31B 0.9800
C31 H31C 0.9800

loop_
_geom_torsion_atom_site_label_1
_geom_torsion_atom_site_label_2
_geom_torsion_atom_site_label_3
_geom_torsion_atom_site_label_4
_geom_torsion
C7 C1 C2 C3 -62.23(18)
C8 C1 C2 C3 114.35(14)
C7 C1 C2 C11 63.35(18)
C8 C1 C2 C11 -120.07(14)
C1 C2 C3 C20 -115.73(15)
C11 C2 C3 C20 118.76(15)
C1 C2 C3 C4 62.35(17)
C11 C2 C3 C4 -63.16(18)
C20 C3 C4 C23 0.2(2)
C2 C3 C4 C23 -177.85(13)
C20 C3 C4 C5 178.93(14)
C2 C3 C4 C5 0.9(2)
C3 C4 C5 C26 139.63(15)
C23 C4 C5 C26 -41.6(2)
C3 C4 C5 C6 -45.6(2)
C23 C4 C5 C6 133.17(15)
C26 C5 C6 C29 6.4(2)
C4 C5 C6 C29 -168.42(13)
C26 C5 C6 C7 -173.49(13)
C4 C5 C6 C7 11.7(2)
C8 C1 C7 C6 -175.38(13)
C2 C1 C7 C6 1.0(2)
C5 C6 C7 C1 30.3(2)
C29 C6 C7 C1 -149.63(15)
C7 C1 C8 O2 158.74(16)
C2 C1 C8 O2 -17.9(2)
C7 C1 C8 O1 -20.5(2)
C2 C1 C8 O1 162.78(12)
C1 C2 C11 C12 53.30(17)
C3 C2 C11 C12 177.16(13)
C1 C2 C11 C14 175.56(12)
C3 C2 C11 C14 -60.57(16)
C14 C11 C12 O4 -81.0(2)
C2 C11 C12 O4 42.1(2)
C14 C11 C12 O3 98.81(16)
C2 C11 C12 O3 -138.12(14)
C12 C11 C14 C19 -124.77(15)
C2 C11 C14 C19 113.31(15)
C12 C11 C14 C15 56.23(18)
C2 C11 C14 C15 -65.69(18)
C19 C14 C15 C16 1.0(2)
C11 C14 C15 C16 179.99(15)
C14 C15 C16 C17 -0.5(3)
C15 C16 C17 C18 -0.1(3)
C16 C17 C18 C19 0.1(3)
C15 C14 C19 C18 -0.9(2)
C11 C14 C19 C18 -179.97(14)
C17 C18 C19 C14 0.4(2)
C4 C3 C20 C21 -1.0(2)
C2 C3 C20 C21 177.07(14)
C3 C20 C21 O5 -178.67(14)
C3 C20 C21 C22 0.5(2)
O5 C21 C22 C23 -179.93(13)
C20 C21 C22 C23 0.8(2)
O5 C21 C22 O6 1.0(2)
C20 C21 C22 O6 -178.25(13)
O6 C22 C23 C4 177.32(14)
C21 C22 C23 C4 -1.6(2)
C3 C4 C23 C22 1.1(2)
C5 C4 C23 C22 -177.68(14)
C6 C5 C26 C27 -0.6(2)
C4 C5 C26 C27 174.49(14)
C5 C26 C27 O7 176.62(13)
C5 C26 C27 C28 -5.3(2)
O7 C27 C28 O8 1.54(19)
C26 C27 C28 O8 -176.74(13)
O7 C27 C28 C29 -176.60(13)
C26 C27 C28 C29 5.1(2)
O8 C28 C29 C6 -177.09(14)
C27 C28 C29 C6 0.8(2)
C5 C6 C29 C28 -6.7(2)
C7 C6 C29 C28 173.24(14)
O2 C8 O1 C9 -4.7(2)
C1 C8 O1 C9 174.55(13)
C10 C9 O1 C8 171.15(14)
O4 C12 O3 C13 1.6(2)
C11 C12 O3 C13 -178.18(14)
C20 C21 O5 C24 -1.3(2)
C22 C21 O5 C24 179.48(14)
C23 C22 O6 C25 2.4(2)
C21 C22 O6 C25 -178.56(14)
C26 C27 O7 C30 -4.0(2)
C28 C27 O7 C30 177.80(13)
C29 C28 O8 C31 -14.9(2)
C27 C28 O8 C31 167.14(14)
